data_4025163
loop_
_publ_author_name
'Sethuraman Indumathi'
'Subbu Perumal'
'J. Carlos Men\'endez'

_publ_contact_author_address
;
Department of Physics
Thiagarajar College
Madurai - 625 009
India
;
_publ_contact_author_email vasan692000@yahoo.co.in
_publ_contact_author_fax '91 452 2312375'
_publ_contact_author_name 'Dr.N. Srinivasan'
_publ_contact_author_phone '91 452 2311875'
_publ_section_title
;
 l-Proline-Catalyzed Three-Component Domino [3+2+1] Annulation for the
 Regio- and Diastereoselective Synthesis of Highly Substituted
 Thienothiopyrans Containing Three or Four Stereocenters
;
_journal_name_full 'Journal of Organic Chemistry'
_journal_page_first 472
_journal_page_last 475
_journal_paper_doi 10.1021/jo9021327
_journal_volume 75
_journal_year 2010
_chemical_formula_moiety 'C26 H27 Cl O6 S2'
_chemical_formula_sum 'C26 H27 Cl O6 S2'
_chemical_formula_weight 535.08
_chemical_name_systematic
;
Diethyl 7-(4-chlorophenyl)-2-(4-methylphenyl)-5,5-dioxo-2,3,4,5,6,7-
hexahydro-5-thieno[3,2-c]thiopyran-4,6-dicarboxylate
;
_space_group_IT_number 14
_symmetry_cell_setting monoclinic
_symmetry_space_group_name_Hall '-P 2ybc'
_symmetry_space_group_name_H-M 'P 1 21/c 1'
_atom_sites_solution_hydrogens geom
_atom_sites_solution_primary direct
_atom_sites_solution_secondary difmap
_audit_creation_method SHELXL-97
_cell_angle_alpha 90.00
_cell_angle_beta 113.100(2)
_cell_angle_gamma 90.00
_cell_formula_units_Z 4
_cell_length_a 12.0572(5)
_cell_length_b 15.4093(6)
_cell_length_c 15.1911(6)
_cell_measurement_reflns_used 1087
_cell_measurement_temperature 293(2)
_cell_measurement_theta_max 50.3
_cell_measurement_theta_min 4.5
_cell_volume 2596.10(18)
_computing_cell_refinement 'SAINT (Bruker, 2004)'
_computing_data_collection 'SMART (Bruker, 2004)'
_computing_data_reduction 'SAINT (Bruker, 2004)'
_computing_molecular_graphics 'PLUTON (Spek, 2003)'
_computing_publication_material 'SHELXL-97 (Sheldrick, 1997)'
_computing_structure_refinement 'SHELXL-97 (Sheldrick, 1997)'
_computing_structure_solution 'SHELXS-97 (Sheldrick, 1990)'
_diffrn_ambient_temperature 293(2)
_diffrn_measured_fraction_theta_full 0.998
_diffrn_measured_fraction_theta_max 0.998
_diffrn_measurement_device_type 'BRUKER AXS (Kappa APEX2 CCD Diffractometer)'
_diffrn_measurement_method '\w and \f scan'
_diffrn_radiation_monochromator graphite
_diffrn_radiation_source 'fine-focus sealed tube'
_diffrn_radiation_type MoK\a
_diffrn_radiation_wavelength 0.71073
_diffrn_reflns_av_R_equivalents 0.0321
_diffrn_reflns_av_sigmaI/netI 0.0302
_diffrn_reflns_limit_h_max 15
_diffrn_reflns_limit_h_min -15
_diffrn_reflns_limit_k_max 18
_diffrn_reflns_limit_k_min -19
_diffrn_reflns_limit_l_max 13
_diffrn_reflns_limit_l_min -19
_diffrn_reflns_number 29752
_diffrn_reflns_theta_full 27.48
_diffrn_reflns_theta_max 27.48
_diffrn_reflns_theta_min 1.84
_diffrn_standards_decay_% 0
_exptl_absorpt_coefficient_mu 0.347
_exptl_absorpt_correction_T_max 0.95
_exptl_absorpt_correction_T_min 0.91
_exptl_absorpt_correction_type multi-scan
_exptl_absorpt_process_details 'SADABS (Sheldrick, 2004)'
_exptl_crystal_colour colourless
_exptl_crystal_density_diffrn 1.369
_exptl_crystal_density_method 'not measured'
_exptl_crystal_description needle
_exptl_crystal_F_000 1120
_exptl_crystal_size_max 0.34
_exptl_crystal_size_mid 0.22
_exptl_crystal_size_min 0.14
_refine_diff_density_max 0.585
_refine_diff_density_min -0.276
_refine_diff_density_rms 0.100
_refine_ls_extinction_method none
_refine_ls_goodness_of_fit_ref 1.027
_refine_ls_hydrogen_treatment constr
_refine_ls_matrix_type full
_refine_ls_number_parameters 319
_refine_ls_number_reflns 5932
_refine_ls_number_restraints 0
_refine_ls_restrained_S_all 1.027
_refine_ls_R_factor_all 0.0881
_refine_ls_R_factor_gt 0.0518
_refine_ls_shift/su_max 0.001
_refine_ls_shift/su_mean 0.000
_refine_ls_structure_factor_coef Fsqd
_refine_ls_weighting_details 'calc w=1/[\s^2^(Fo^2^)+(0.0911P)^2^+1.2958P] where P=(Fo^2^+2Fc^2^)/3'
_refine_ls_weighting_scheme calc
_refine_ls_wR_factor_gt 0.1425
_refine_ls_wR_factor_ref 0.1752
_reflns_number_gt 3932
_reflns_number_total 5932
_reflns_threshold_expression >2sigma(I)
_cod_data_source_file jo9021327_si_002.cif
_cod_data_source_block I
_cod_original_sg_symbol_H-M 'P 21/c'
_cod_database_code 4025163

loop_
_symmetry_equiv_pos_as_xyz
'x, y, z'
'-x, y+1/2, -z+1/2'
'-x, -y, -z'
'x, -y-1/2, z-1/2'

loop_
_atom_site_label
_atom_site_type_symbol
_atom_site_fract_x
_atom_site_fract_y
_atom_site_fract_z
_atom_site_U_iso_or_equiv
_atom_site_adp_type
_atom_site_occupancy
_atom_site_symmetry_multiplicity
_atom_site_calc_flag
_atom_site_refinement_flags
_atom_site_disorder_assembly
_atom_site_disorder_group
Cl1 Cl 0.36766(10) -0.32355(7) 1.13109(8) 0.1024(4) Uani 1 1 d . . .
S1 S -0.06877(6) 0.06372(4) 0.75590(5) 0.04590(19) Uani 1 1 d . . .
S2 S 0.34043(7) -0.01804(6) 0.86250(7) 0.0663(3) Uani 1 1 d . . .
O1 O -0.0719(2) 0.03942(13) 0.66444(13) 0.0620(6) Uani 1 1 d . . .
O2 O -0.17418(18) 0.09950(13) 0.76236(15) 0.0576(5) Uani 1 1 d . . .
O3 O 0.0190(2) 0.25615(12) 0.89416(14) 0.0593(5) Uani 1 1 d . . .
O4 O 0.0701(2) 0.13085(14) 0.97139(14) 0.0669(6) Uani 1 1 d . . .
O5 O -0.20018(17) -0.07146(12) 0.83202(14) 0.0516(5) Uani 1 1 d . . .
O6 O -0.1032(2) -0.16653(14) 0.77823(18) 0.0685(6) Uani 1 1 d . . .
C1 C -0.0139(2) -0.02762(16) 0.83496(17) 0.0398(5) Uani 1 1 d . . .
H1 H 0.0041 -0.0079 0.9005 0.048 Uiso 1 1 calc R . .
C2 C 0.1035(2) -0.06114(16) 0.83030(19) 0.0418(6) Uani 1 1 d . . .
H2 H 0.0828 -0.0887 0.7677 0.050 Uiso 1 1 calc R . .
C3 C 0.1907(3) 0.01130(18) 0.8382(2) 0.0504(6) Uani 1 1 d . . .
C4 C 0.3722(3) 0.0901(2) 0.8275(3) 0.0644(8) Uani 1 1 d . . .
H4 H 0.4524 0.1081 0.8725 0.077 Uiso 1 1 calc R . .
C5 C 0.2785(3) 0.1497(2) 0.8412(3) 0.0718(9) Uani 1 1 d . . .
H5A H 0.3105 0.1742 0.9051 0.086 Uiso 1 1 calc R . .
H5B H 0.2579 0.1968 0.7953 0.086 Uiso 1 1 calc R . .
C6 C 0.1698(3) 0.09619(19) 0.8266(2) 0.0510(6) Uani 1 1 d . . .
C7 C 0.0517(3) 0.13898(17) 0.80860(19) 0.0480(6) Uani 1 1 d . . .
H7 H 0.0409 0.1875 0.7642 0.058 Uiso 1 1 calc R . .
C8 C 0.0478(2) 0.17404(17) 0.90165(19) 0.0469(6) Uani 1 1 d . . .
C9 C 0.0209(4) 0.29697(19) 0.9818(2) 0.0662(9) Uani 1 1 d . . .
H9A H 0.1032 0.3030 1.0282 0.079 Uiso 1 1 calc R . .
H9B H -0.0236 0.2620 1.0099 0.079 Uiso 1 1 calc R . .
C10 C -0.0359(4) 0.3831(2) 0.9546(3) 0.0812(11) Uani 1 1 d . . .
H10A H 0.0078 0.4166 0.9255 0.122 Uiso 1 1 calc R . .
H10B H -0.0346 0.4126 1.0107 0.122 Uiso 1 1 calc R . .
H10C H -0.1178 0.3762 0.9100 0.122 Uiso 1 1 calc R . .
C11 C -0.1103(2) -0.09767(18) 0.81049(19) 0.0449(6) Uani 1 1 d . . .
C12 C -0.2961(3) -0.1327(2) 0.8188(3) 0.0645(8) Uani 1 1 d . . .
H12A H -0.2636 -0.1853 0.8548 0.077 Uiso 1 1 calc R . .
H12B H -0.3360 -0.1479 0.7517 0.077 Uiso 1 1 calc R . .
C13 C -0.3818(4) -0.0922(3) 0.8525(4) 0.1122(18) Uani 1 1 d . . .
H13A H -0.3414 -0.0772 0.9189 0.168 Uiso 1 1 calc R . .
H13B H -0.4461 -0.1321 0.8449 0.168 Uiso 1 1 calc R . .
H13C H -0.4142 -0.0407 0.8159 0.168 Uiso 1 1 calc R . .
C2A C 0.1639(2) -0.12904(16) 0.90629(18) 0.0410(5) Uani 1 1 d . . .
C2B C 0.1956(2) -0.11112(17) 1.00221(19) 0.0479(6) Uani 1 1 d . . .
H2B H 0.1743 -0.0580 1.0201 0.058 Uiso 1 1 calc R . .
C2C C 0.2579(3) -0.1702(2) 1.0716(2) 0.0562(7) Uani 1 1 d . . .
H2C H 0.2783 -0.1579 1.1360 0.067 Uiso 1 1 calc R . .
C2D C 0.2895(3) -0.2479(2) 1.0437(2) 0.0594(8) Uani 1 1 d . . .
C2E C 0.2591(3) -0.26794(19) 0.9495(3) 0.0651(8) Uani 1 1 d . . .
H2E H 0.2809 -0.3211 0.9321 0.078 Uiso 1 1 calc R . .
C2F C 0.1959(3) -0.20853(18) 0.8810(2) 0.0527(7) Uani 1 1 d . . .
H2F H 0.1743 -0.2218 0.8167 0.063 Uiso 1 1 calc R . .
C4A C 0.3711(3) 0.0913(2) 0.7284(2) 0.0576(7) Uani 1 1 d . . .
C4B C 0.2884(4) 0.0485(3) 0.6521(3) 0.0855(12) Uani 1 1 d . . .
H4B H 0.2292 0.0156 0.6614 0.103 Uiso 1 1 calc R . .
C4C C 0.2896(4) 0.0523(3) 0.5634(3) 0.0876(11) Uani 1 1 d . . .
H4C H 0.2314 0.0218 0.5139 0.105 Uiso 1 1 calc R . .
C4D C 0.3717(4) 0.0984(4) 0.5445(3) 0.0972(13) Uani 1 1 d . . .
C4E C 0.4501(5) 0.1473(5) 0.6189(4) 0.142(3) Uani 1 1 d . . .
H4E H 0.5041 0.1841 0.6076 0.170 Uiso 1 1 calc R . .
C4F C 0.4503(4) 0.1429(4) 0.7094(4) 0.1143(18) Uani 1 1 d . . .
H4F H 0.5056 0.1757 0.7584 0.137 Uiso 1 1 calc R . .
C4G C 0.3736(6) 0.1008(5) 0.4456(4) 0.156(3) Uani 1 1 d . . .
H4G1 H 0.3817 0.0428 0.4257 0.233 Uiso 1 1 calc R . .
H4G2 H 0.4406 0.1353 0.4469 0.233 Uiso 1 1 calc R . .
H4G3 H 0.2998 0.1258 0.4014 0.233 Uiso 1 1 calc R . .

loop_
_atom_site_aniso_label
_atom_site_aniso_U_11
_atom_site_aniso_U_22
_atom_site_aniso_U_33
_atom_site_aniso_U_23
_atom_site_aniso_U_13
_atom_site_aniso_U_12
Cl1 0.0952(7) 0.0752(6) 0.0973(8) 0.0256(5) -0.0047(6) 0.0183(5)
S1 0.0533(4) 0.0458(4) 0.0388(3) 0.0014(3) 0.0183(3) 0.0105(3)
S2 0.0516(4) 0.0654(5) 0.0908(6) 0.0147(4) 0.0376(4) 0.0068(4)
O1 0.0839(15) 0.0626(13) 0.0392(10) -0.0011(9) 0.0240(10) 0.0124(11)
O2 0.0556(12) 0.0577(12) 0.0593(12) 0.0054(9) 0.0224(10) 0.0175(9)
O3 0.0926(16) 0.0402(10) 0.0591(12) -0.0020(9) 0.0448(11) 0.0054(10)
O4 0.1012(18) 0.0542(12) 0.0442(11) 0.0021(9) 0.0273(11) 0.0135(11)
O5 0.0469(10) 0.0558(11) 0.0572(11) -0.0025(9) 0.0260(9) 0.0008(9)
O6 0.0607(13) 0.0602(13) 0.0923(17) -0.0300(12) 0.0381(12) -0.0088(10)
C1 0.0413(13) 0.0428(13) 0.0363(12) -0.0017(10) 0.0165(10) 0.0048(10)
C2 0.0426(13) 0.0416(13) 0.0441(13) -0.0018(10) 0.0201(11) 0.0054(10)
C3 0.0496(15) 0.0504(16) 0.0591(17) 0.0051(12) 0.0298(13) 0.0033(12)
C4 0.0525(17) 0.0621(19) 0.083(2) -0.0005(16) 0.0312(16) -0.0123(14)
C5 0.078(2) 0.0536(18) 0.098(3) -0.0038(17) 0.050(2) -0.0119(16)
C6 0.0562(16) 0.0503(16) 0.0558(16) -0.0027(12) 0.0320(14) -0.0026(12)
C7 0.0660(18) 0.0386(13) 0.0476(14) 0.0038(11) 0.0312(13) 0.0058(12)
C8 0.0540(16) 0.0409(14) 0.0475(15) -0.0030(11) 0.0216(12) 0.0025(11)
C9 0.100(3) 0.0495(17) 0.0624(19) -0.0141(14) 0.0467(19) -0.0082(16)
C10 0.121(3) 0.0526(19) 0.090(3) -0.0060(17) 0.063(2) 0.0087(19)
C11 0.0427(14) 0.0496(15) 0.0426(14) -0.0025(11) 0.0169(11) 0.0043(11)
C12 0.0526(18) 0.076(2) 0.069(2) -0.0067(16) 0.0282(15) -0.0113(15)
C13 0.070(3) 0.126(4) 0.165(5) -0.051(3) 0.072(3) -0.024(3)
C2A 0.0374(13) 0.0386(13) 0.0483(14) -0.0028(10) 0.0184(11) 0.0001(10)
C2B 0.0502(15) 0.0430(14) 0.0509(15) -0.0049(11) 0.0201(12) 0.0043(11)
C2C 0.0522(16) 0.0639(19) 0.0464(15) 0.0009(13) 0.0127(13) 0.0036(14)
C2D 0.0491(16) 0.0517(16) 0.0628(19) 0.0098(14) 0.0063(14) 0.0032(13)
C2E 0.0591(18) 0.0445(16) 0.080(2) -0.0092(15) 0.0146(16) 0.0124(14)
C2F 0.0534(16) 0.0463(15) 0.0532(16) -0.0114(12) 0.0153(13) 0.0073(12)
C4A 0.0448(16) 0.0549(17) 0.076(2) 0.0040(15) 0.0272(15) -0.0050(13)
C4B 0.082(3) 0.095(3) 0.090(3) -0.022(2) 0.045(2) -0.034(2)
C4C 0.089(3) 0.096(3) 0.076(3) -0.008(2) 0.030(2) -0.016(2)
C4D 0.090(3) 0.126(4) 0.074(3) 0.019(3) 0.031(2) -0.003(3)
C4E 0.111(4) 0.224(7) 0.102(4) 0.020(4) 0.055(3) -0.067(4)
C4F 0.081(3) 0.167(5) 0.095(3) -0.005(3) 0.034(2) -0.064(3)
C4G 0.162(6) 0.232(8) 0.087(4) 0.035(4) 0.065(4) 0.007(5)

loop_
_atom_type_symbol
_atom_type_description
_atom_type_scat_dispersion_real
_atom_type_scat_dispersion_imag
_atom_type_scat_source
C C 0.0030 0.0020 'International Tables Vol C Tables 4.2.6.8 and 6.1.1.4'
H H 0.0000 0.0000 'International Tables Vol C Tables 4.2.6.8 and 6.1.1.4'
O O 0.0110 0.0060 'International Tables Vol C Tables 4.2.6.8 and 6.1.1.4'
S S 0.1250 0.1230 'International Tables Vol C Tables 4.2.6.8 and 6.1.1.4'
Cl Cl 0.1480 0.1590 'International Tables Vol C Tables 4.2.6.8 and 6.1.1.4'

loop_
_geom_angle_atom_site_label_1
_geom_angle_atom_site_label_2
_geom_angle_atom_site_label_3
_geom_angle
_geom_angle_site_symmetry_1
_geom_angle_site_symmetry_3
_geom_angle_publ_flag
O2 S1 O1 119.07(13) . . ?
O2 S1 C7 107.99(13) . . ?
O1 S1 C7 108.29(13) . . ?
O2 S1 C1 111.20(12) . . ?
O1 S1 C1 107.90(12) . . ?
C7 S1 C1 100.80(12) . . ?
C3 S2 C4 91.11(14) . . ?
C8 O3 C9 115.4(2) . . ?
C11 O5 C12 117.3(2) . . ?
C11 C1 C2 112.3(2) . . ?
C11 C1 S1 110.23(17) . . ?
C2 C1 S1 109.71(17) . . ?
C11 C1 H1 108.1 . . ?
C2 C1 H1 108.1 . . ?
S1 C1 H1 108.1 . . ?
C3 C2 C2A 109.8(2) . . ?
C3 C2 C1 112.0(2) . . ?
C2A C2 C1 111.9(2) . . ?
C3 C2 H2 107.6 . . ?
C2A C2 H2 107.6 . . ?
C1 C2 H2 107.6 . . ?
C6 C3 C2 128.9(3) . . ?
C6 C3 S2 114.0(2) . . ?
C2 C3 S2 117.0(2) . . ?
C4A C4 C5 114.4(3) . . ?
C4A C4 S2 112.4(2) . . ?
C5 C4 S2 104.8(2) . . ?
C4A C4 H4 108.3 . . ?
C5 C4 H4 108.3 . . ?
S2 C4 H4 108.3 . . ?
C6 C5 C4 107.5(3) . . ?
C6 C5 H5A 110.2 . . ?
C4 C5 H5A 110.2 . . ?
C6 C5 H5B 110.2 . . ?
C4 C5 H5B 110.2 . . ?
H5A C5 H5B 108.5 . . ?
C3 C6 C5 114.5(3) . . ?
C3 C6 C7 125.2(3) . . ?
C5 C6 C7 120.2(3) . . ?
C6 C7 C8 111.0(2) . . ?
C6 C7 S1 110.17(19) . . ?
C8 C7 S1 109.23(19) . . ?
C6 C7 H7 108.8 . . ?
C8 C7 H7 108.8 . . ?
S1 C7 H7 108.8 . . ?
O4 C8 O3 125.4(3) . . ?
O4 C8 C7 123.2(2) . . ?
O3 C8 C7 111.4(2) . . ?
O3 C9 C10 107.0(3) . . ?
O3 C9 H9A 110.3 . . ?
C10 C9 H9A 110.3 . . ?
O3 C9 H9B 110.3 . . ?
C10 C9 H9B 110.3 . . ?
H9A C9 H9B 108.6 . . ?
C9 C10 H10A 109.5 . . ?
C9 C10 H10B 109.5 . . ?
H10A C10 H10B 109.5 . . ?
C9 C10 H10C 109.5 . . ?
H10A C10 H10C 109.5 . . ?
H10B C10 H10C 109.5 . . ?
O6 C11 O5 125.4(3) . . ?
O6 C11 C1 124.3(2) . . ?
O5 C11 C1 110.3(2) . . ?
O5 C12 C13 108.0(3) . . ?
O5 C12 H12A 110.1 . . ?
C13 C12 H12A 110.1 . . ?
O5 C12 H12B 110.1 . . ?
C13 C12 H12B 110.1 . . ?
H12A C12 H12B 108.4 . . ?
C12 C13 H13A 109.5 . . ?
C12 C13 H13B 109.5 . . ?
H13A C13 H13B 109.5 . . ?
C12 C13 H13C 109.5 . . ?
H13A C13 H13C 109.5 . . ?
H13B C13 H13C 109.5 . . ?
C2B C2A C2F 118.5(2) . . ?
C2B C2A C2 121.1(2) . . ?
C2F C2A C2 120.2(2) . . ?
C2C C2B C2A 121.3(3) . . ?
C2C C2B H2B 119.4 . . ?
C2A C2B H2B 119.4 . . ?
C2B C2C C2D 118.4(3) . . ?
C2B C2C H2C 120.8 . . ?
C2D C2C H2C 120.8 . . ?
C2E C2D C2C 121.9(3) . . ?
C2E C2D Cl1 119.4(2) . . ?
C2C C2D Cl1 118.8(3) . . ?
C2D C2E C2F 119.0(3) . . ?
C2D C2E H2E 120.5 . . ?
C2F C2E H2E 120.5 . . ?
C2E C2F C2A 120.9(3) . . ?
C2E C2F H2F 119.6 . . ?
C2A C2F H2F 119.6 . . ?
C4F C4A C4B 116.3(4) . . ?
C4F C4A C4 119.3(3) . . ?
C4B C4A C4 124.2(3) . . ?
C4C C4B C4A 122.3(4) . . ?
C4C C4B H4B 118.9 . . ?
C4A C4B H4B 118.9 . . ?
C4D C4C C4B 122.3(4) . . ?
C4D C4C H4C 118.8 . . ?
C4B C4C H4C 118.8 . . ?
C4C C4D C4E 116.2(4) . . ?
C4C C4D C4G 121.9(5) . . ?
C4E C4D C4G 121.9(5) . . ?
C4F C4E C4D 121.6(4) . . ?
C4F C4E H4E 119.2 . . ?
C4D C4E H4E 119.2 . . ?
C4A C4F C4E 121.0(4) . . ?
C4A C4F H4F 119.5 . . ?
C4E C4F H4F 119.5 . . ?
C4D C4G H4G1 109.5 . . ?
C4D C4G H4G2 109.5 . . ?
H4G1 C4G H4G2 109.5 . . ?
C4D C4G H4G3 109.5 . . ?
H4G1 C4G H4G3 109.5 . . ?
H4G2 C4G H4G3 109.5 . . ?

loop_
_geom_bond_atom_site_label_1
_geom_bond_atom_site_label_2
_geom_bond_distance
_geom_bond_site_symmetry_2
_geom_bond_publ_flag
Cl1 C2D 1.740(3) . ?
S1 O2 1.424(2) . ?
S1 O1 1.425(2) . ?
S1 C7 1.784(3) . ?
S1 C1 1.799(2) . ?
S2 C3 1.754(3) . ?
S2 C4 1.835(3) . ?
O3 C8 1.305(3) . ?
O3 C9 1.465(3) . ?
O4 C8 1.189(3) . ?
O5 C11 1.312(3) . ?
O5 C12 1.445(4) . ?
O6 C11 1.186(3) . ?
C1 C11 1.522(4) . ?
C1 C2 1.534(3) . ?
C1 H1 0.9800 . ?
C2 C3 1.506(4) . ?
C2 C2A 1.516(4) . ?
C2 H2 0.9800 . ?
C3 C6 1.331(4) . ?
C4 C4A 1.500(5) . ?
C4 C5 1.531(5) . ?
C4 H4 0.9800 . ?
C5 C6 1.490(4) . ?
C5 H5A 0.9700 . ?
C5 H5B 0.9700 . ?
C6 C7 1.494(4) . ?
C7 C8 1.531(4) . ?
C7 H7 0.9800 . ?
C9 C10 1.476(5) . ?
C9 H9A 0.9700 . ?
C9 H9B 0.9700 . ?
C10 H10A 0.9600 . ?
C10 H10B 0.9600 . ?
C10 H10C 0.9600 . ?
C12 C13 1.461(5) . ?
C12 H12A 0.9700 . ?
C12 H12B 0.9700 . ?
C13 H13A 0.9600 . ?
C13 H13B 0.9600 . ?
C13 H13C 0.9600 . ?
C2A C2B 1.381(4) . ?
C2A C2F 1.383(4) . ?
C2B C2C 1.372(4) . ?
C2B H2B 0.9300 . ?
C2C C2D 1.373(4) . ?
C2C H2C 0.9300 . ?
C2D C2E 1.366(5) . ?
C2E C2F 1.371(4) . ?
C2E H2E 0.9300 . ?
C2F H2F 0.9300 . ?
C4A C4F 1.359(5) . ?
C4A C4B 1.366(5) . ?
C4B C4C 1.355(6) . ?
C4B H4B 0.9300 . ?
C4C C4D 1.337(6) . ?
C4C H4C 0.9300 . ?
C4D C4E 1.379(7) . ?
C4D C4G 1.512(7) . ?
C4E C4F 1.376(7) . ?
C4E H4E 0.9300 . ?
C4F H4F 0.9300 . ?
C4G H4G1 0.9600 . ?
C4G H4G2 0.9600 . ?
C4G H4G3 0.9600 . ?

loop_
_geom_torsion_atom_site_label_1
_geom_torsion_atom_site_label_2
_geom_torsion_atom_site_label_3
_geom_torsion_atom_site_label_4
_geom_torsion
_geom_torsion_site_symmetry_1
_geom_torsion_site_symmetry_2
_geom_torsion_site_symmetry_3
_geom_torsion_site_symmetry_4
_geom_torsion_publ_flag
O2 S1 C1 C11 59.0(2) . . . . ?
O1 S1 C1 C11 -73.3(2) . . . . ?
C7 S1 C1 C11 173.26(17) . . . . ?
O2 S1 C1 C2 -176.80(17) . . . . ?
O1 S1 C1 C2 50.9(2) . . . . ?
C7 S1 C1 C2 -62.51(19) . . . . ?
C11 C1 C2 C3 170.4(2) . . . . ?
S1 C1 C2 C3 47.4(3) . . . . ?
C11 C1 C2 C2A -65.7(3) . . . . ?
S1 C1 C2 C2A 171.29(17) . . . . ?
C2A C2 C3 C6 -141.8(3) . . . . ?
C1 C2 C3 C6 -16.8(4) . . . . ?
C2A C2 C3 S2 40.2(3) . . . . ?
C1 C2 C3 S2 165.27(19) . . . . ?
C4 S2 C3 C6 -13.3(3) . . . . ?
C4 S2 C3 C2 165.0(2) . . . . ?
C3 S2 C4 C4A -100.9(2) . . . . ?
C3 S2 C4 C5 23.9(3) . . . . ?
C4A C4 C5 C6 94.7(3) . . . . ?
S2 C4 C5 C6 -28.8(3) . . . . ?
C2 C3 C6 C5 179.2(3) . . . . ?
S2 C3 C6 C5 -2.8(4) . . . . ?
C2 C3 C6 C7 4.2(5) . . . . ?
S2 C3 C6 C7 -177.8(2) . . . . ?
C4 C5 C6 C3 21.5(4) . . . . ?
C4 C5 C6 C7 -163.2(3) . . . . ?
C3 C6 C7 C8 96.9(3) . . . . ?
C5 C6 C7 C8 -77.9(3) . . . . ?
C3 C6 C7 S1 -24.3(4) . . . . ?
C5 C6 C7 S1 161.0(2) . . . . ?
O2 S1 C7 C6 165.51(18) . . . . ?
O1 S1 C7 C6 -64.3(2) . . . . ?
C1 S1 C7 C6 48.8(2) . . . . ?
O2 S1 C7 C8 43.3(2) . . . . ?
O1 S1 C7 C8 173.52(18) . . . . ?
C1 S1 C7 C8 -73.4(2) . . . . ?
C9 O3 C8 O4 3.0(4) . . . . ?
C9 O3 C8 C7 -176.1(3) . . . . ?
C6 C7 C8 O4 -52.8(4) . . . . ?
S1 C7 C8 O4 68.9(3) . . . . ?
C6 C7 C8 O3 126.3(3) . . . . ?
S1 C7 C8 O3 -112.0(2) . . . . ?
C8 O3 C9 C10 -169.4(3) . . . . ?
C12 O5 C11 O6 2.5(4) . . . . ?
C12 O5 C11 C1 -176.2(2) . . . . ?
C2 C1 C11 O6 -10.2(4) . . . . ?
S1 C1 C11 O6 112.5(3) . . . . ?
C2 C1 C11 O5 168.5(2) . . . . ?
S1 C1 C11 O5 -68.8(2) . . . . ?
C11 O5 C12 C13 176.5(3) . . . . ?
C3 C2 C2A C2B 67.9(3) . . . . ?
C1 C2 C2A C2B -57.2(3) . . . . ?
C3 C2 C2A C2F -107.6(3) . . . . ?
C1 C2 C2A C2F 127.3(3) . . . . ?
C2F C2A C2B C2C 0.3(4) . . . . ?
C2 C2A C2B C2C -175.3(3) . . . . ?
C2A C2B C2C C2D 0.6(4) . . . . ?
C2B C2C C2D C2E -1.0(5) . . . . ?
C2B C2C C2D Cl1 -179.6(2) . . . . ?
C2C C2D C2E C2F 0.4(5) . . . . ?
Cl1 C2D C2E C2F 179.0(2) . . . . ?
C2D C2E C2F C2A 0.5(5) . . . . ?
C2B C2A C2F C2E -0.8(4) . . . . ?
C2 C2A C2F C2E 174.8(3) . . . . ?
C5 C4 C4A C4F 96.8(4) . . . . ?
S2 C4 C4A C4F -143.8(4) . . . . ?
C5 C4 C4A C4B -77.8(4) . . . . ?
S2 C4 C4A C4B 41.6(4) . . . . ?
C4F C4A C4B C4C 4.3(6) . . . . ?
C4 C4A C4B C4C 179.0(4) . . . . ?
C4A C4B C4C C4D -0.2(7) . . . . ?
C4B C4C C4D C4E -4.6(8) . . . . ?
C4B C4C C4D C4G 178.8(5) . . . . ?
C4C C4D C4E C4F 5.4(9) . . . . ?
C4G C4D C4E C4F -178.0(6) . . . . ?
C4B C4A C4F C4E -3.4(8) . . . . ?
C4 C4A C4F C4E -178.4(5) . . . . ?
C4D C4E C4F C4A -1.4(10) . . . . ?
